data_7243288
loop_
_publ_author_name
'Bebi\'c, Nikol'
'Topi\'c, Edi'
'Mandari\'c, Mirna'
'Hrenar, Tomica'
'Vrdoljak, Vi\<snja'

_publ_section_title
;
 Extending the structural landscape of Mo(vi) hydrazonato
 inorganic--organic POM-hybrids: an experimental and computational study
;
_journal_issue 36
_journal_name_full CrystEngComm
_journal_page_first 6349
_journal_page_last 6358
_journal_paper_doi 10.1039/D1CE00861G
_journal_volume 23
_journal_year 2021
_chemical_formula_moiety 'Mo6 O19, 2(C15 H13 Mo N4 O5), 4(C2 H3 N)'
_chemical_formula_sum 'C38 H38 Mo8 N12 O29'
_chemical_formula_weight 1894.32
_chemical_name_systematic
'bis((acetonitrile)-dioxo-(N-(2-oxy-4-hydroxybenzylidene)isonicotinylhydrazonato)-molybdenum(vi)) hexamolybdate acetonitrile solvate'
_space_group_crystal_system triclinic
_space_group_IT_number 2
_space_group_name_Hall '-P 1'
_space_group_name_H-M_alt 'P -1'
_atom_sites_solution_hydrogens geom
_atom_sites_solution_primary dual
_audit_creation_date 2021-06-14
_audit_creation_method
;
Olex2 1.2
(compiled 2018.05.29 svn.r3508 for OlexSys, GUI svn.r5506)
;
_audit_update_record
;
2021-07-15 deposited with the CCDC.	2021-07-29 downloaded from the CCDC.
;
_cell_angle_alpha 106.074(6)
_cell_angle_beta 92.475(6)
_cell_angle_gamma 107.934(7)
_cell_formula_units_Z 1
_cell_length_a 9.3622(7)
_cell_length_b 10.7026(9)
_cell_length_c 15.8530(10)
_cell_measurement_reflns_used 1930
_cell_measurement_temperature 150(2)
_cell_measurement_theta_max 25.0010
_cell_measurement_theta_min 4.3400
_cell_volume 1437.8(2)
_computing_cell_refinement 'CrysAlisPro 1.171.39.46 (Rigaku OD, 2018)'
_computing_data_collection 'CrysAlisPro 1.171.39.46 (Rigaku OD, 2018)'
_computing_data_reduction 'CrysAlisPro 1.171.39.46 (Rigaku OD, 2018)'
_computing_molecular_graphics 'Olex2 (Dolomanov et al., 2009)'
_computing_publication_material 'Olex2 (Dolomanov et al., 2009)'
_computing_structure_refinement 'ShelXL (Sheldrick, 2015)'
_computing_structure_solution 'ShelXT (Sheldrick, 2015)'
_diffrn_ambient_temperature 150(2)
_diffrn_detector_area_resol_mean 16.3426
_diffrn_detector_type Sapphire3
_diffrn_measured_fraction_theta_full 0.996
_diffrn_measured_fraction_theta_max 0.899
_diffrn_measurement_details
;
List of Runs (angles in degrees, time in seconds):

  # Type    Start    End  Width  t~exp~   \w     \q     \k     \f   Frames
#--------------------------------------------------------------------------
  1  \w     46.00  72.00   1.00    7.50    --   28.34  57.00   0.00   26
  2  \w    -87.00  -3.00   1.00    7.50    --  -31.31 -77.00 -60.00   84
  3  \w    -80.00  18.00   1.00    7.50    --  -31.31 106.00-156.00   98
  4  \w   -100.00 -65.00   1.00    7.50    --  -31.31 -77.00  90.00   35
  5  \w    -46.00  -8.00   1.00    7.50    --  -31.31 -77.00  90.00   38
  6  \w    -62.00  42.00   1.00    7.50    --  -31.31  37.00-180.00  104
  7  \w   -103.00 -11.00   1.00    7.50    --  -31.31 -77.00  30.00   92
;
_diffrn_measurement_device 'four-circle diffractometer'
_diffrn_measurement_device_type 'Xcalibur, Sapphire3'
_diffrn_measurement_method '\w scans'
_diffrn_radiation_type MoK\a
_diffrn_radiation_wavelength 0.71073
_diffrn_reflns_av_R_equivalents 0.0653
_diffrn_reflns_av_unetI/netI 0.1527
_diffrn_reflns_Laue_measured_fraction_full 0.996
_diffrn_reflns_Laue_measured_fraction_max 0.899
_diffrn_reflns_limit_h_max 14
_diffrn_reflns_limit_h_min -13
_diffrn_reflns_limit_k_max 14
_diffrn_reflns_limit_k_min -15
_diffrn_reflns_limit_l_max 18
_diffrn_reflns_limit_l_min -23
_diffrn_reflns_number 16260
_diffrn_reflns_point_group_measured_fraction_full 0.996
_diffrn_reflns_point_group_measured_fraction_max 0.899
_diffrn_reflns_theta_full 25.242
_diffrn_reflns_theta_max 32.615
_diffrn_reflns_theta_min 4.053
_exptl_absorpt_coefficient_mu 1.783
_exptl_absorpt_correction_T_max 1.00000
_exptl_absorpt_correction_T_min 0.67963
_exptl_absorpt_correction_type multi-scan
_exptl_absorpt_process_details
;
CrysAlisPro 1.171.39.46 (Rigaku Oxford Diffraction, 2018)
Empirical absorption correction using spherical harmonics,
 implemented in SCALE3 ABSPACK scaling algorithm.
;
_exptl_crystal_colour orange
_exptl_crystal_colour_primary orange
_exptl_crystal_density_diffrn 2.188
_exptl_crystal_description plate
_exptl_crystal_F_000 918
_exptl_crystal_size_max 0.5
_exptl_crystal_size_mid 0.3
_exptl_crystal_size_min 0.05
_refine_diff_density_max 0.882
_refine_diff_density_min -0.740
_refine_diff_density_rms 0.146
_refine_ls_extinction_method none
_refine_ls_goodness_of_fit_ref 0.985
_refine_ls_hydrogen_treatment constr
_refine_ls_matrix_type full
_refine_ls_number_parameters 398
_refine_ls_number_reflns 9435
_refine_ls_number_restraints 0
_refine_ls_restrained_S_all 0.985
_refine_ls_R_factor_all 0.1813
_refine_ls_R_factor_gt 0.0738
_refine_ls_shift/su_max 0.001
_refine_ls_shift/su_mean 0.000
_refine_ls_structure_factor_coef Fsqd
_refine_ls_weighting_details 'w=1/[\s^2^(Fo^2^)+(0.0294P)^2^] where P=(Fo^2^+2Fc^2^)/3'
_refine_ls_weighting_scheme calc
_refine_ls_wR_factor_gt 0.1030
_refine_ls_wR_factor_ref 0.1375
_reflns_Friedel_coverage 0.000
_reflns_number_gt 4268
_reflns_number_total 9435
_reflns_threshold_expression 'I > 2\s(I)'
_cod_data_source_file d1ce00861g3.cif
_cod_data_source_block exp_4506
_cod_depositor_comments 'Adding full bibliography for 7243285--7243294.cif.'
_cod_database_code 7243288
_shelx_shelxl_version_number 2018/3
_shelx_space_group_comment
;
The symmetry employed for this shelxl refinement is uniquely defined
by the following loop, which should always be used as a source of
symmetry information in preference to the above space-group names.
They are only intended as comments.
;
_shelx_estimated_absorpt_t_max 0.916
_shelx_estimated_absorpt_t_min 0.469
_olex2_refinement_description
;
1. Fixed Uiso
 At 1.2 times of:
  All C(H) groups, All N(H) groups
 At 1.5 times of:
  All C(H,H,H) groups, All O(H) groups
2.a Aromatic/amide H refined with riding coordinates:
 N3(H3), C10(H10), C3(H3A), C7(H7), C13(H13), C5(H5A), C6(H6), C12(H12),
 C11(H11)
2.b Idealised Me refined as rotating group:
 C15(H15A,H15B,H15C), C19(H19A,H19B,H19C), C17(H17A,H17B,H17C)
2.c Idealised tetrahedral OH refined as rotating group:
 O5(H5)
;
_olex2_submission_special_instructions 'No special instructions were received'
_oxdiff_exptl_absorpt_empirical_details
;
Empirical correction (ABSPACK) includes:
- Absorption correction using spherical harmonics
- Frame scaling
;

loop_
_space_group_symop_operation_xyz
'x, y, z'
'-x, -y, -z'

loop_
_atom_site_label
_atom_site_type_symbol
_atom_site_fract_x
_atom_site_fract_y
_atom_site_fract_z
_atom_site_U_iso_or_equiv
_atom_site_adp_type
_atom_site_occupancy
_atom_site_site_symmetry_order
_atom_site_calc_flag
_atom_site_refinement_flags_posn
_atom_site_refinement_flags_adp
_atom_site_refinement_flags_occupancy
_atom_site_disorder_assembly
_atom_site_disorder_group
Mo4 Mo 1.05812(8) 0.16985(7) 0.63666(4) 0.04213(18) Uani 1 1 d . . . . .
Mo1 Mo 0.51450(8) 0.29419(7) 0.15340(4) 0.04172(18) Uani 1 1 d . . . . .
Mo3 Mo 0.78502(8) -0.12382(7) 0.54544(4) 0.0473(2) Uani 1 1 d . . . . .
Mo2 Mo 0.86117(8) 0.11311(7) 0.44544(5) 0.0491(2) Uani 1 1 d . . . . .
O12 O 1.000000 0.000000 0.500000 0.0327(15) Uani 1 2 d S T P . .
O14 O 0.8749(6) 0.0391(5) 0.6473(3) 0.0487(14) Uani 1 1 d . . . . .
O2 O 0.4998(5) 0.1445(5) 0.2083(3) 0.0466(13) Uani 1 1 d . . . . .
O6 O 0.8416(6) -0.0404(5) 0.3463(3) 0.0467(13) Uani 1 1 d . . . . .
O7 O 0.7723(6) -0.2326(5) 0.4256(3) 0.0501(14) Uani 1 1 d . . . . .
O9 O 0.7177(6) 0.0000(5) 0.4941(3) 0.0539(14) Uani 1 1 d . . . . .
O13 O 0.9438(6) 0.2341(5) 0.5663(3) 0.0532(14) Uani 1 1 d . . . . .
O1 O 0.6197(6) 0.4139(5) 0.0895(3) 0.0503(14) Uani 1 1 d . . . . .
O11 O 0.9340(6) -0.1939(5) 0.5795(3) 0.0554(15) Uani 1 1 d . . . . .
N1 N 0.6370(6) 0.1596(6) 0.0775(3) 0.0325(13) Uani 1 1 d . . . . .
O4 O 0.4845(6) 0.4128(5) 0.2402(3) 0.0568(15) Uani 1 1 d . . . . .
O5 O 0.8803(8) 0.6371(6) -0.1047(4) 0.0703(18) Uani 1 1 d . . . . .
H5 H 0.877938 0.705180 -0.065928 0.105 Uiso 1 1 calc GR . . . .
O15 O 1.1046(6) 0.2905(6) 0.7352(3) 0.0602(15) Uani 1 1 d . . . . .
O3 O 0.3483(6) 0.2154(6) 0.0874(4) 0.0700(17) Uani 1 1 d . . . . .
O10 O 0.6301(7) -0.2087(6) 0.5798(3) 0.077(2) Uani 1 1 d . . . . .
N2 N 0.6273(6) 0.0429(6) 0.1034(4) 0.0396(14) Uani 1 1 d . . . . .
N4 N 0.7687(8) 0.3716(7) 0.2350(4) 0.0514(17) Uani 1 1 d . . . . .
N3 N 0.4877(7) -0.2759(7) 0.2829(4) 0.0481(16) Uani 1 1 d . . . . .
H3 H 0.473850 -0.341381 0.306375 0.058 Uiso 1 1 calc R . . . .
O8 O 0.7685(7) 0.2000(6) 0.4040(4) 0.082(2) Uani 1 1 d . . . . .
C9 C 0.5331(8) -0.0666(7) 0.2103(4) 0.0372(16) Uani 1 1 d . . . . .
N6 N 0.3781(8) -0.4110(8) 0.4103(4) 0.064(2) Uani 1 1 d . . . . .
C14 C 0.8872(10) 0.4037(8) 0.2710(5) 0.0444(19) Uani 1 1 d . . . . .
C8 C 0.5574(8) 0.0469(7) 0.1709(5) 0.0398(17) Uani 1 1 d . . . . .
C10 C 0.4644(8) -0.0632(8) 0.2867(5) 0.048(2) Uani 1 1 d . . . . .
H10 H 0.432699 0.010691 0.313774 0.058 Uiso 1 1 calc R . . . .
C15 C 1.0400(9) 0.4449(9) 0.3193(5) 0.056(2) Uani 1 1 d . . . . .
H15A H 1.111829 0.443184 0.277944 0.085 Uiso 1 1 calc GR . . . .
H15B H 1.042266 0.382018 0.351944 0.085 Uiso 1 1 calc GR . . . .
H15C H 1.065829 0.536481 0.359666 0.085 Uiso 1 1 calc GR . . . .
C3 C 0.7430(8) 0.5204(8) -0.0086(4) 0.0432(18) Uani 1 1 d . . . . .
H3A H 0.711940 0.595068 0.017444 0.052 Uiso 1 1 calc R . . . .
C4 C 0.8313(9) 0.5256(9) -0.0769(5) 0.048(2) Uani 1 1 d . . . . .
C7 C 0.7134(8) 0.1750(8) 0.0135(4) 0.0422(18) Uani 1 1 d . . . . .
H7 H 0.750929 0.105460 -0.014357 0.051 Uiso 1 1 calc R . . . .
C1 C 0.7440(8) 0.2917(8) -0.0171(4) 0.0377(17) Uani 1 1 d . . . . .
C13 C 0.5758(8) -0.1804(7) 0.1721(4) 0.0384(17) Uani 1 1 d . . . . .
H13 H 0.621168 -0.185568 0.120802 0.046 Uiso 1 1 calc R . . . .
C2 C 0.7014(8) 0.4077(8) 0.0209(4) 0.0413(18) Uani 1 1 d . . . . .
C5 C 0.8749(9) 0.4121(9) -0.1173(5) 0.053(2) Uani 1 1 d . . . . .
H5A H 0.932036 0.413212 -0.163795 0.063 Uiso 1 1 calc R . . . .
C6 C 0.8325(9) 0.2985(9) -0.0874(5) 0.051(2) Uani 1 1 d . . . . .
H6 H 0.862748 0.223610 -0.114191 0.061 Uiso 1 1 calc R . . . .
C12 C 0.5521(9) -0.2853(8) 0.2092(5) 0.052(2) Uani 1 1 d . . . . .
H12 H 0.580461 -0.361720 0.183361 0.063 Uiso 1 1 calc R . . . .
C11 C 0.4441(9) -0.1697(9) 0.3215(5) 0.053(2) Uani 1 1 d . . . . .
H11 H 0.399206 -0.167743 0.372802 0.064 Uiso 1 1 calc R . . . .
C18 C 0.3526(8) -0.4321(8) 0.4730(5) 0.0465(19) Uani 1 1 d . . . . .
C19 C 0.3204(10) -0.4599(8) 0.5560(5) 0.062(2) Uani 1 1 d . . . . .
H19A H 0.213057 -0.501462 0.553449 0.093 Uiso 1 1 calc GR . . . .
H19B H 0.356283 -0.375091 0.603828 0.093 Uiso 1 1 calc GR . . . .
H19C H 0.370762 -0.521626 0.565481 0.093 Uiso 1 1 calc GR . . . .
N5 N 0.9305(10) 0.8757(10) 0.0559(6) 0.089(3) Uani 1 1 d . . . . .
C16 C 0.9675(11) 0.9715(11) 0.1135(7) 0.064(3) Uani 1 1 d . . . . .
C17 C 1.0171(12) 1.0943(10) 0.1872(6) 0.084(3) Uani 1 1 d . . . . .
H17A H 1.060673 1.172381 0.166743 0.126 Uiso 1 1 calc GR . . . .
H17B H 1.091729 1.088198 0.227916 0.126 Uiso 1 1 calc GR . . . .
H17C H 0.932139 1.105058 0.216664 0.126 Uiso 1 1 calc GR . . . .

loop_
_atom_site_aniso_label
_atom_site_aniso_U_11
_atom_site_aniso_U_22
_atom_site_aniso_U_33
_atom_site_aniso_U_23
_atom_site_aniso_U_13
_atom_site_aniso_U_12
Mo4 0.0498(4) 0.0296(4) 0.0425(4) 0.0034(3) 0.0094(3) 0.0132(3)
Mo1 0.0485(4) 0.0419(4) 0.0443(4) 0.0131(3) 0.0138(3) 0.0275(3)
Mo3 0.0455(4) 0.0377(4) 0.0518(4) 0.0117(3) 0.0170(3) 0.0048(3)
Mo2 0.0596(5) 0.0393(4) 0.0566(4) 0.0142(4) 0.0041(4) 0.0285(4)
O12 0.037(4) 0.018(3) 0.041(3) 0.002(3) 0.003(3) 0.013(3)
O14 0.057(3) 0.046(3) 0.038(3) 0.006(2) 0.016(2) 0.014(3)
O2 0.059(3) 0.043(3) 0.051(3) 0.018(3) 0.029(3) 0.027(3)
O6 0.063(4) 0.038(3) 0.043(3) 0.016(2) 0.002(2) 0.019(3)
O7 0.051(3) 0.036(3) 0.052(3) 0.009(3) 0.006(2) 0.004(3)
O9 0.047(3) 0.052(4) 0.062(3) 0.004(3) 0.002(3) 0.028(3)
O13 0.062(4) 0.036(3) 0.064(3) 0.005(3) 0.006(3) 0.028(3)
O1 0.072(4) 0.052(4) 0.048(3) 0.024(3) 0.027(3) 0.040(3)
O11 0.078(4) 0.036(3) 0.049(3) 0.021(3) 0.006(3) 0.007(3)
N1 0.035(3) 0.032(3) 0.032(3) 0.007(3) 0.004(2) 0.017(3)
O4 0.089(4) 0.048(3) 0.051(3) 0.018(3) 0.030(3) 0.041(3)
O5 0.101(5) 0.069(4) 0.077(4) 0.047(4) 0.047(4) 0.051(4)
O15 0.070(4) 0.047(4) 0.050(3) 0.000(3) 0.007(3) 0.015(3)
O3 0.062(4) 0.068(4) 0.079(4) 0.004(3) -0.006(3) 0.040(3)
O10 0.070(4) 0.068(4) 0.064(4) 0.018(3) 0.019(3) -0.016(3)
N2 0.047(4) 0.039(4) 0.039(3) 0.013(3) 0.008(3) 0.022(3)
N4 0.059(5) 0.045(4) 0.042(4) 0.008(3) 0.000(3) 0.011(4)
N3 0.053(4) 0.039(4) 0.057(4) 0.020(3) 0.006(3) 0.018(3)
O8 0.108(5) 0.065(4) 0.096(4) 0.025(4) -0.012(4) 0.061(4)
C9 0.038(4) 0.032(4) 0.043(4) 0.011(3) 0.008(3) 0.014(3)
N6 0.066(5) 0.078(6) 0.050(4) 0.025(4) 0.017(4) 0.023(4)
C14 0.057(5) 0.026(4) 0.046(4) 0.006(4) 0.009(4) 0.012(4)
C8 0.042(4) 0.035(4) 0.043(4) 0.009(4) 0.006(3) 0.015(4)
C10 0.049(5) 0.046(5) 0.055(5) 0.015(4) 0.020(4) 0.022(4)
C15 0.059(6) 0.050(6) 0.055(5) 0.012(4) 0.000(4) 0.017(4)
C3 0.054(5) 0.049(5) 0.040(4) 0.016(4) 0.015(4) 0.033(4)
C4 0.069(6) 0.052(5) 0.042(4) 0.025(4) 0.012(4) 0.037(5)
C7 0.050(5) 0.051(5) 0.037(4) 0.012(4) 0.013(3) 0.033(4)
C1 0.045(4) 0.039(4) 0.037(4) 0.012(3) 0.006(3) 0.024(4)
C13 0.039(4) 0.036(4) 0.042(4) 0.010(3) 0.008(3) 0.016(4)
C2 0.044(4) 0.052(5) 0.034(4) 0.014(4) 0.009(3) 0.024(4)
C5 0.069(6) 0.060(6) 0.047(4) 0.023(4) 0.022(4) 0.039(5)
C6 0.060(5) 0.058(6) 0.049(4) 0.017(4) 0.019(4) 0.037(5)
C12 0.060(5) 0.047(5) 0.052(5) 0.013(4) 0.016(4) 0.022(4)
C11 0.060(6) 0.055(6) 0.045(4) 0.021(4) 0.010(4) 0.014(5)
C18 0.046(5) 0.043(5) 0.051(5) 0.017(4) 0.011(4) 0.014(4)
C19 0.086(7) 0.043(5) 0.070(5) 0.029(5) 0.028(5) 0.025(5)
N5 0.085(7) 0.072(7) 0.110(7) 0.007(6) -0.006(6) 0.049(6)
C16 0.061(6) 0.061(7) 0.089(7) 0.032(6) 0.014(6) 0.039(6)
C17 0.109(9) 0.069(8) 0.071(6) 0.022(6) 0.025(6) 0.023(7)

loop_
_atom_type_symbol
_atom_type_description
_atom_type_scat_dispersion_real
_atom_type_scat_dispersion_imag
_atom_type_scat_source
C C 0.0033 0.0016 'International Tables Vol C Tables 4.2.6.8 and 6.1.1.4'
H H 0.0000 0.0000 'International Tables Vol C Tables 4.2.6.8 and 6.1.1.4'
Mo Mo -1.6832 0.6857 'International Tables Vol C Tables 4.2.6.8 and 6.1.1.4'
N N 0.0061 0.0033 'International Tables Vol C Tables 4.2.6.8 and 6.1.1.4'
O O 0.0106 0.0060 'International Tables Vol C Tables 4.2.6.8 and 6.1.1.4'

loop_
_geom_angle_atom_site_label_1
_geom_angle_atom_site_label_2
_geom_angle_atom_site_label_3
_geom_angle
_geom_angle_site_symmetry_1
_geom_angle_site_symmetry_3
_geom_angle_publ_flag
O14 Mo4 O12 76.83(13) . . ?
O14 Mo4 O6 86.5(2) . 2_756 ?
O14 Mo4 O7 152.8(2) . 2_756 ?
O14 Mo4 O13 89.2(2) . . ?
O6 Mo4 O12 75.87(13) 2_756 . ?
O7 Mo4 O12 76.10(14) 2_756 . ?
O7 Mo4 O6 84.5(2) 2_756 2_756 ?
O13 Mo4 O12 77.09(15) . . ?
O13 Mo4 O6 152.9(2) . 2_756 ?
O13 Mo4 O7 87.3(2) . 2_756 ?
O15 Mo4 O12 178.2(2) . . ?
O15 Mo4 O14 104.0(2) . . ?
O15 Mo4 O6 102.6(2) . 2_756 ?
O15 Mo4 O7 103.0(2) . 2_756 ?
O15 Mo4 O13 104.4(3) . . ?
O2 Mo1 N1 72.16(19) . . ?
O2 Mo1 N4 78.5(2) . . ?
O1 Mo1 O2 150.6(2) . . ?
O1 Mo1 N1 81.8(2) . . ?
O1 Mo1 N4 81.0(2) . . ?
N1 Mo1 N4 73.0(2) . . ?
O4 Mo1 O2 99.5(2) . . ?
O4 Mo1 O1 99.2(2) . . ?
O4 Mo1 N1 156.9(2) . . ?
O4 Mo1 N4 84.3(2) . . ?
O3 Mo1 O2 96.1(3) . . ?
O3 Mo1 O1 100.3(3) . . ?
O3 Mo1 N1 96.6(2) . . ?
O3 Mo1 O4 105.8(3) . . ?
O3 Mo1 N4 169.3(3) . . ?
O14 Mo3 O12 76.36(13) . . ?
O14 Mo3 O9 85.0(2) . . ?
O7 Mo3 O12 77.15(14) . . ?
O7 Mo3 O14 153.34(19) . . ?
O7 Mo3 O9 85.8(2) . . ?
O9 Mo3 O12 75.71(15) . . ?
O11 Mo3 O12 77.25(14) . . ?
O11 Mo3 O14 87.8(2) . . ?
O11 Mo3 O7 89.2(2) . . ?
O11 Mo3 O9 152.9(2) . . ?
O10 Mo3 O12 178.4(2) . . ?
O10 Mo3 O14 102.3(2) . . ?
O10 Mo3 O7 104.2(2) . . ?
O10 Mo3 O9 103.4(3) . . ?
O10 Mo3 O11 103.6(3) . . ?
O6 Mo2 O12 77.54(15) . . ?
O6 Mo2 O13 153.8(2) . . ?
O6 Mo2 O11 87.0(2) . 2_756 ?
O9 Mo2 O12 77.58(16) . . ?
O9 Mo2 O6 89.8(2) . . ?
O9 Mo2 O13 87.7(2) . . ?
O9 Mo2 O11 153.6(2) . 2_756 ?
O13 Mo2 O12 76.43(15) . . ?
O11 Mo2 O12 76.13(16) 2_756 . ?
O11 Mo2 O13 83.8(2) 2_756 . ?
O8 Mo2 O12 177.0(2) . . ?
O8 Mo2 O6 102.4(3) . . ?
O8 Mo2 O9 105.4(3) . . ?
O8 Mo2 O13 103.5(3) . . ?
O8 Mo2 O11 100.8(3) . 2_756 ?
Mo4 O12 Mo4 180.0 2_756 . ?
Mo3 O12 Mo4 90.10(2) 2_756 . ?
Mo3 O12 Mo4 89.91(2) 2_756 2_756 ?
Mo3 O12 Mo4 89.91(2) . . ?
Mo3 O12 Mo4 90.09(2) . 2_756 ?
Mo3 O12 Mo3 180.0 . 2_756 ?
Mo3 O12 Mo2 89.84(3) 2_756 2_756 ?
Mo3 O12 Mo2 90.16(3) 2_756 . ?
Mo3 O12 Mo2 89.84(3) . . ?
Mo3 O12 Mo2 90.16(3) . 2_756 ?
Mo2 O12 Mo4 89.95(3) . 2_756 ?
Mo2 O12 Mo4 89.95(3) 2_756 . ?
Mo2 O12 Mo4 90.05(3) . . ?
Mo2 O12 Mo4 90.05(3) 2_756 2_756 ?
Mo2 O12 Mo2 180.00(2) . 2_756 ?
Mo4 O14 Mo3 116.9(2) . . ?
C8 O2 Mo1 118.6(4) . . ?
Mo2 O6 Mo4 116.6(2) . 2_756 ?
Mo3 O7 Mo4 116.5(2) . 2_756 ?
Mo2 O9 Mo3 116.8(3) . . ?
Mo4 O13 Mo2 116.3(3) . . ?
C2 O1 Mo1 138.3(5) . . ?
Mo3 O11 Mo2 116.5(2) . 2_756 ?
N2 N1 Mo1 115.0(4) . . ?
C7 N1 Mo1 128.8(5) . . ?
C7 N1 N2 116.2(6) . . ?
C8 N2 N1 108.8(6) . . ?
C14 N4 Mo1 177.7(7) . . ?
C11 N3 C12 122.7(7) . . ?
C10 C9 C8 120.8(7) . . ?
C13 C9 C8 121.4(6) . . ?
C13 C9 C10 117.8(7) . . ?
N4 C14 C15 178.9(8) . . ?
O2 C8 C9 116.2(6) . . ?
N2 C8 O2 125.1(7) . . ?
N2 C8 C9 118.6(7) . . ?
C11 C10 C9 119.2(7) . . ?
C2 C3 C4 121.2(7) . . ?
O5 C4 C3 122.8(7) . . ?
O5 C4 C5 117.9(7) . . ?
C3 C4 C5 119.3(7) . . ?
N1 C7 C1 123.8(7) . . ?
C7 C1 C6 118.8(6) . . ?
C2 C1 C7 124.7(6) . . ?
C2 C1 C6 116.4(7) . . ?
C12 C13 C9 120.8(6) . . ?
O1 C2 C3 117.0(7) . . ?
O1 C2 C1 121.5(7) . . ?
C3 C2 C1 121.5(6) . . ?
C6 C5 C4 119.3(7) . . ?
C5 C6 C1 122.3(7) . . ?
N3 C12 C13 118.8(7) . . ?
N3 C11 C10 120.7(7) . . ?
N6 C18 C19 179.4(9) . . ?
N5 C16 C17 179.2(11) . . ?

loop_
_geom_bond_atom_site_label_1
_geom_bond_atom_site_label_2
_geom_bond_distance
_geom_bond_site_symmetry_2
_geom_bond_publ_flag
Mo4 O12 2.3243(7) . ?
Mo4 O14 1.899(5) . ?
Mo4 O6 1.965(5) 2_756 ?
Mo4 O7 1.948(5) 2_756 ?
Mo4 O13 1.907(5) . ?
Mo4 O15 1.666(5) . ?
Mo1 O2 1.997(5) . ?
Mo1 O1 1.914(5) . ?
Mo1 N1 2.239(5) . ?
Mo1 O4 1.694(5) . ?
Mo1 O3 1.670(5) . ?
Mo1 N4 2.439(7) . ?
Mo3 O12 2.3103(6) . ?
Mo3 O14 1.943(5) . ?
Mo3 O7 1.910(5) . ?
Mo3 O9 1.970(5) . ?
Mo3 O11 1.898(6) . ?
Mo3 O10 1.661(5) . ?
Mo2 O12 2.3140(7) . ?
Mo2 O6 1.888(5) . ?
Mo2 O9 1.863(5) . ?
Mo2 O13 1.956(5) . ?
Mo2 O11 1.954(5) 2_756 ?
Mo2 O8 1.684(5) . ?
O2 C8 1.328(8) . ?
O1 C2 1.356(7) . ?
N1 N2 1.399(7) . ?
N1 C7 1.285(7) . ?
O5 C4 1.342(8) . ?
N2 C8 1.276(8) . ?
N4 C14 1.130(9) . ?
N3 C12 1.330(8) . ?
N3 C11 1.325(10) . ?
C9 C8 1.476(9) . ?
C9 C10 1.394(9) . ?
C9 C13 1.387(9) . ?
N6 C18 1.099(8) . ?
C14 C15 1.469(11) . ?
C10 C11 1.364(10) . ?
C3 C4 1.394(9) . ?
C3 C2 1.364(9) . ?
C4 C5 1.396(10) . ?
C7 C1 1.416(9) . ?
C1 C2 1.405(10) . ?
C1 C6 1.422(9) . ?
C13 C12 1.371(9) . ?
C5 C6 1.378(10) . ?
C18 C19 1.451(10) . ?
N5 C16 1.113(11) . ?
C16 C17 1.427(12) . ?
